data_9004646
loop_
_publ_author_name
'Sokolova, E. V.'
'Hawthorne, F. C.'

_publ_section_title
;
 The crystal chemistry of the [M3_11-14] trimeric structures:
 From hyperagpaitic complexes to saline lakes
;
_journal_name_full 'The Canadian Mineralogist'
_journal_page_first 1275
_journal_page_last 1294
_journal_paper_doi 10.2113/gscanmin.39.5.1275
_journal_volume 39
_journal_year 2001
_chemical_formula_sum 'Ca1.44 F2 Fe0.1 Mg0.5 Mn0.85 Na13.59 Nb0.44 O34 P4 Si4 Sr0.06 Ti2.55 Zr0.47'
_chemical_name_mineral Quadruphite
_space_group_IT_number 1
_symmetry_space_group_name_Hall 'P 1'
_symmetry_space_group_name_H-M 'P 1'
_cell_angle_alpha 86.89
_cell_angle_beta 94.42
_cell_angle_gamma 89.94
_cell_length_a 5.4206
_cell_length_b 7.0846
_cell_length_c 20.3641
_cell_formula_units_Z 1
_cell_volume 778.553
_database_code_amcsd 0005739
_exptl_crystal_density_diffrn 3.122
_cod_original_formula_sum 'Ti2.55 Nb.44 Zr.47 Mn.85 Fe.1 Na13.59 Mg.5 Ca1.44 Sr.06 P4 Si4 F2 O34'
_cod_database_code 9004646

loop_
_space_group_symop_operation_xyz
x,y,z

loop_
_atom_site_aniso_label
_atom_site_aniso_U_11
_atom_site_aniso_U_22
_atom_site_aniso_U_33
_atom_site_aniso_U_12
_atom_site_aniso_U_13
_atom_site_aniso_U_23
TiA(1) 0.00680 0.00740 0.01290 0.00010 0.00090 0.00000
NbA(1) 0.00680 0.00740 0.01290 0.00010 0.00090 0.00000
ZrA(1) 0.00680 0.00740 0.01290 0.00010 0.00090 0.00000
TiA(2) 0.00750 0.00760 0.01270 0.00020 0.00130 0.00020
NbA(2) 0.00750 0.00760 0.01270 0.00020 0.00130 0.00020
ZrA(2) 0.00750 0.00760 0.01270 0.00020 0.00130 0.00020
TiA(3) 0.01710 0.01000 0.00960 0.00020 -0.00020 0.00020
MnA(3) 0.01710 0.01000 0.00960 0.00020 -0.00020 0.00020
FeA(3) 0.01710 0.01000 0.00960 0.00020 -0.00020 0.00020
ZrA(3) 0.01710 0.01000 0.00960 0.00020 -0.00020 0.00020
TiA(4) 0.01800 0.00950 0.00870 0.00160 -0.00050 -0.00060
MnA(4) 0.01800 0.00950 0.00870 0.00160 -0.00050 -0.00060
FeA(4) 0.01800 0.00950 0.00870 0.00160 -0.00050 -0.00060
ZrA(4) 0.01800 0.00950 0.00870 0.00160 -0.00050 -0.00060
NaM(1) 0.02050 0.02000 0.01620 0.00080 0.00110 -0.00020
MgM(1) 0.02050 0.02000 0.01620 0.00080 0.00110 -0.00020
MnM(1) 0.02050 0.02000 0.01620 0.00080 0.00110 -0.00020
CaM(1) 0.02050 0.02000 0.01620 0.00080 0.00110 -0.00020
CaM(2) 0.02200 0.01520 0.01540 -0.00080 0.00180 -0.00180
NaM(2) 0.02200 0.01520 0.01540 -0.00080 0.00180 -0.00180
CaM(3) 0.02480 0.01830 0.01610 0.00040 0.00000 -0.00060
NaM(3) 0.02480 0.01830 0.01610 0.00040 0.00000 -0.00060
SrM(3) 0.02480 0.01830 0.01610 0.00040 0.00000 -0.00060
NaM(4) 0.02050 0.01980 0.01590 0.00060 0.00140 -0.00140
MgM(4) 0.02050 0.01980 0.01590 0.00060 0.00140 -0.00140
MnM(4) 0.02050 0.01980 0.01590 0.00060 0.00140 -0.00140
CaM(4) 0.02050 0.01980 0.01590 0.00060 0.00140 -0.00140
Na(1) 0.02060 0.01080 0.01550 -0.00250 -0.00110 0.00040
Na(2) 0.03690 0.01790 0.02760 0.00010 -0.00280 -0.00020
Na(3) 0.02270 0.02150 0.01790 0.00080 -0.00250 0.00010
Na(4) 0.03340 0.01560 0.01820 0.00120 0.00630 -0.00260
Na(5) 0.02850 0.01600 0.01850 -0.00290 -0.00410 -0.00430
Na(6) 0.01490 0.01840 0.03440 0.00370 -0.00660 -0.01130
Na(7) 0.01480 0.02220 0.02970 0.00420 -0.00630 -0.01000
Na(8) 0.04440 0.02380 0.02220 -0.00290 0.00430 -0.00290
Na(9) 0.03960 0.02220 0.02450 0.00360 -0.00280 -0.00240
Na(10) 0.02300 0.02440 0.01410 -0.00060 0.00320 0.00190
Na(11) 0.03760 0.01640 0.03250 0.00030 0.00640 0.00150
Na(12) 0.01820 0.01380 0.01650 0.00160 0.00360 0.00120
P(1) 0.01700 0.01060 0.01170 0.00050 0.00150 -0.00120
P(2) 0.01500 0.01470 0.01200 0.00130 0.00010 -0.00020
P(3) 0.01670 0.01100 0.01200 0.00100 0.00030 -0.00070
P(4) 0.01710 0.01260 0.01130 -0.00190 0.00100 -0.00010
Si(1) 0.01350 0.00870 0.01080 0.00030 0.00010 -0.00060
Si(2) 0.01290 0.00720 0.00920 0.00050 0.00020 -0.00070
Si(3) 0.01210 0.00890 0.00930 -0.00020 -0.00050 0.00040
Si(4) 0.01420 0.00870 0.00930 -0.00040 0.00050 0.00060
F(1) 0.01520 0.02240 0.02580 0.00100 0.00230 -0.00250
F(2) 0.01310 0.02290 0.02720 -0.00030 -0.00150 -0.00210
O(1) 0.02310 0.01450 0.01340 -0.00280 0.00180 -0.00360
O(2) 0.01930 0.01930 0.00940 0.00210 -0.00030 -0.00160
O(3) 0.02060 0.01220 0.01160 -0.00060 0.00270 0.00100
O(4) 0.01890 0.01610 0.01090 0.00140 0.00180 -0.00020
O(5) 0.01970 0.01170 0.01140 0.00080 0.00160 -0.00130
O(6) 0.01960 0.01340 0.00930 0.00080 0.00130 0.00230
O(7) 0.04210 0.01170 0.01870 0.00470 0.00250 0.00310
O(8) 0.01620 0.02300 0.01360 -0.00390 -0.00150 0.00060
O(9) 0.01850 0.02340 0.01120 -0.00200 0.00140 -0.00200
O(10) 0.02270 0.03350 0.01430 0.01610 0.00080 -0.00370
O(11) 0.02090 0.03050 0.01580 0.01540 0.00430 -0.00070
O(12) 0.01820 0.01600 0.00980 0.00040 -0.00220 0.00030
O(13) 0.02110 0.02510 0.01670 -0.01510 -0.00190 0.00200
O(14) 0.03000 0.03440 0.01160 -0.01550 0.00320 -0.00450
O(15) 0.04250 0.04570 0.02340 0.03100 -0.00510 -0.00490
O(16) 0.03060 0.02040 0.01530 0.00040 -0.00620 0.00210
O(17) 0.04470 0.04250 0.02700 -0.03000 0.01570 -0.00960
O(18) 0.03640 0.00900 0.01260 -0.00330 -0.00080 -0.00120
O(19) 0.03250 0.02830 0.03070 0.01060 0.00520 0.01200
O(20) 0.03470 0.02470 0.02740 -0.00470 0.00350 0.01240
O(21) 0.01780 0.02690 0.03890 -0.00030 0.00770 -0.00980
O(22) 0.03810 0.02190 0.01560 -0.00230 0.00630 -0.00090
O(23) 0.01580 0.03060 0.04160 -0.00300 -0.00030 -0.01150
O(24) 0.04810 0.03700 0.02170 0.01960 0.00000 -0.01410
O(25) 0.01730 0.02250 0.02840 0.00100 0.00080 0.00020
O(26) 0.03630 0.01970 0.01550 -0.00170 0.00900 0.00000
O(27) 0.01750 0.02400 0.02950 0.00150 0.00570 0.00190
O(28) 0.03350 0.02360 0.01370 0.00390 -0.00750 -0.00060
O(29) 0.04260 0.01300 0.01640 -0.00430 0.00200 -0.00170
O(30) 0.05130 0.03370 0.02680 -0.01930 0.00560 -0.01200
O(31) 0.02250 0.01200 0.01460 0.00250 -0.00050 -0.00180
O(32) 0.04100 0.00890 0.01420 0.00150 0.00250 0.00030
O(33) 0.05090 0.04700 0.02770 0.03710 -0.01350 -0.00750
O(34) 0.05460 0.05190 0.02930 -0.04300 0.01750 -0.01390

loop_
_atom_site_label
_atom_site_fract_x
_atom_site_fract_y
_atom_site_fract_z
_atom_site_occupancy
_atom_site_U_iso_or_equiv
TiA(1) 0.69487 0.98405 0.64379 0.63000 0.00910
NbA(1) 0.69487 0.98405 0.64379 0.22000 0.00910
ZrA(1) 0.69487 0.98405 0.64379 0.15000 0.00910
TiA(2) 0.41629 0.32801 0.33580 0.63000 0.00930
NbA(2) 0.41629 0.32801 0.33580 0.22000 0.00930
ZrA(2) 0.41629 0.32801 0.33580 0.15000 0.00930
TiA(3) -0.21580 0.76730 0.49479 0.65000 0.01230
MnA(3) -0.21580 0.76730 0.49479 0.22000 0.01230
FeA(3) -0.21580 0.76730 0.49479 0.05000 0.01230
ZrA(3) -0.21580 0.76730 0.49479 0.08000 0.01230
TiA(4) -0.67190 0.54440 0.48481 0.64000 0.01210
MnA(4) -0.67190 0.54440 0.48481 0.22000 0.01210
FeA(4) -0.67190 0.54440 0.48481 0.05000 0.01210
ZrA(4) -0.67190 0.54440 0.48481 0.09000 0.01210
NaM(1) 0.86250 0.15260 0.07805 0.44000 0.01900
MgM(1) 0.86250 0.15260 0.07805 0.25000 0.01900
MnM(1) 0.86250 0.15260 0.07805 0.21000 0.01900
CaM(1) 0.86250 0.15260 0.07805 0.10000 0.01900
CaM(2) 0.31210 0.39250 0.03394 0.69000 0.01750
NaM(2) 0.31210 0.39250 0.03394 0.31000 0.01750
CaM(3) -0.21330 0.91960 0.94546 0.56000 0.01980
NaM(3) -0.21330 0.91960 0.94546 0.38000 0.01980
SrM(3) -0.21330 0.91960 0.94546 0.06000 0.01980
NaM(4) 0.31060 0.15910 0.90089 0.46000 0.01870
MgM(4) 0.31060 0.15910 0.90089 0.25000 0.01870
MnM(4) 0.31060 0.15910 0.90089 0.20000 0.01870
CaM(4) 0.31060 0.15910 0.90089 0.09000 0.01870
Na(1) -0.21590 0.40480 0.93580 1.00000 0.01580
Na(2) 0.74930 0.69910 0.78850 1.00000 0.02780
Na(3) 0.41510 -0.16060 0.32560 1.00000 0.02090
Na(4) 0.25760 0.95930 0.74570 1.00000 0.02210
Na(5) 0.90320 0.35120 0.23410 1.00000 0.02120
Na(6) -0.20140 0.27260 0.49330 1.00000 0.02270
Na(7) 0.31200 0.04040 0.48650 1.00000 0.02230
Na(8) 0.28990 0.43030 0.76610 1.00000 0.03000
Na(9) 0.92060 -0.11760 0.21300 1.00000 0.02900
Na(10) -0.30050 0.47370 0.65370 1.00000 0.02050
Na(11) 0.36010 0.61110 0.19010 1.00000 0.02870
Na(12) 0.31610 -0.09160 0.04370 1.00000 0.01610
P(1) 0.80240 0.18660 0.79434 1.00000 0.01300
P(2) 0.80180 0.63630 0.08917 1.00000 0.01390
P(3) 0.41740 0.12580 0.18494 1.00000 0.01330
P(4) 0.24480 0.67530 0.89000 1.00000 0.01370
Si(1) -0.81180 0.27950 0.61430 1.00000 0.01110
Si(2) -0.07280 0.60640 0.35112 1.00000 0.00980
Si(3) 0.18800 0.70550 0.62876 1.00000 0.01020
Si(4) -0.08300 0.03360 0.36531 1.00000 0.01080
F(1) 0.56270 0.15630 0.99800 1.00000 0.02110
F(2) 0.05650 0.15630 0.98150 1.00000 0.02120
O(1) 0.72200 0.02040 0.75020 1.00000 0.02110
O(2) -0.07930 0.99320 0.44330 1.00000 0.02120
O(3) -0.52490 0.76450 0.44060 1.00000 0.01690
O(4) -0.80940 0.32050 0.53590 1.00000 0.01600
O(5) -0.02800 0.58600 0.43130 1.00000 0.01480
O(6) -0.36210 0.54710 0.53910 1.00000 0.01530
O(7) 0.71620 0.37880 0.76330 1.00000 0.01420
O(8) 0.67170 0.95100 0.55300 1.00000 0.01420
O(9) 0.43970 0.36130 0.42640 1.00000 0.02430
O(10) 0.16200 0.53050 0.31510 1.00000 0.01780
O(11) 0.96020 0.78940 0.66550 1.00000 0.01770
O(12) 0.14300 0.72700 0.54860 1.00000 0.02350
O(13) 0.44830 0.78100 0.66100 1.00000 0.02230
O(14) 0.67330 0.52380 0.31840 1.00000 0.01490
O(15) 0.42800 0.16590 0.64400 1.00000 0.02130
O(16) 0.91290 0.61300 0.16030 1.00000 0.02510
O(17) 0.93390 0.18400 0.63390 1.00000 0.03710
O(18) -0.80320 0.47990 0.65150 1.00000 0.01950
O(19) 0.34080 0.48410 0.92120 1.00000 0.03090
O(20) 0.87960 0.82760 0.05770 1.00000 0.02940
O(21) 0.69320 0.13150 0.17240 1.00000 0.02730
O(22) 0.68770 0.15180 0.86020 1.00000 0.02500
O(23) 0.08620 0.18300 0.80560 1.00000 0.02910
O(24) 0.88660 0.47550 0.04850 1.00000 0.03530
O(25) 0.51650 0.63040 0.08740 1.00000 0.02280
O(26) 0.31490 0.69900 0.81880 1.00000 0.02350
O(27) -0.04080 0.68060 0.89140 1.00000 0.02360
O(28) 0.26180 0.16130 0.11890 1.00000 0.02410
O(29) 0.35230 -0.06450 0.21630 1.00000 0.02400
O(30) 0.35570 0.83660 0.93010 1.00000 0.03670
O(31) 0.36340 0.28980 0.23040 1.00000 0.01640
O(32) -0.08560 0.83440 0.32860 1.00000 0.02140
O(33) -0.32950 0.13950 0.33570 1.00000 0.04250
O(34) 0.15710 0.14080 0.34360 1.00000 0.04410

loop_
_cod_related_entry_id
_cod_related_entry_database
_cod_related_entry_code
1 AMCSD 0005739
